data_4116261
loop_
_publ_author_name
'Katsumi Ukai'
'Koichiro Oshima'
'Seijiro Matsubara'

_publ_section_title
;
 Preparation of Cyclopropanediol: Novel [2 + 1] Cycloaddition Reaction of
 Bis(iodozincio)methane with 1,2-Diketones
;
_journal_name_full 'Journal of the American Chemical Society'
_journal_page_first 12047
_journal_page_last 12048
_journal_paper_doi 10.1021/ja003360v
_journal_volume 122
_journal_year 2000
_chemical_formula_moiety 'C13 H20 O4 '
_chemical_formula_sum 'C13 H20 O4'
_chemical_formula_weight 240.30
_space_group_IT_number 19
_symmetry_cell_setting orthorhombic
_symmetry_Int_Tables_number 19
_symmetry_space_group_name_Hall 'P 2ac 2ab'
_symmetry_space_group_name_H-M 'P 21 21 21'
_cell_angle_alpha 90
_cell_angle_beta 90
_cell_angle_gamma 90
_cell_formula_units_Z 4
_cell_length_a 12.965(1)
_cell_length_b 17.957(2)
_cell_length_c 5.619(1)
_cell_measurement_temperature 296.2
_cell_volume 1308.2(3)
_computing_data_reduction 'teXsan Ver. 1.10'
_computing_publication_material 'teXsan Ver. 1.10'
_computing_structure_refinement 'teXsan Ver. 1.10'
_computing_structure_solution SHELXS97
_diffrn_measured_fraction_theta_full 0.9775
_diffrn_measured_fraction_theta_max 0.9775
_diffrn_measurement_device_type 'Rigaku/MSC Mercury CCD'
_diffrn_measurement_method \w
_diffrn_radiation_type 'Mo K\a'
_diffrn_radiation_wavelength 0.7107
_diffrn_reflns_av_R_equivalents 0.029
_diffrn_reflns_limit_h_max 16
_diffrn_reflns_limit_h_min 0
_diffrn_reflns_limit_k_max 22
_diffrn_reflns_limit_k_min 0
_diffrn_reflns_limit_l_max 7
_diffrn_reflns_limit_l_min 0
_diffrn_reflns_number 8356
_diffrn_reflns_theta_full 27.09
_diffrn_reflns_theta_max 27.09
_exptl_absorpt_coefficient_mu 0.089
_exptl_absorpt_correction_type none
_exptl_crystal_colour colorless
_exptl_crystal_density_diffrn 1.220
_exptl_crystal_description needle
_exptl_crystal_size_max 0.300
_exptl_crystal_size_mid 0.100
_exptl_crystal_size_min 0.100
_refine_diff_density_max 0.27
_refine_diff_density_min -0.19
_refine_ls_abs_structure_Flack 2(1)
_refine_ls_extinction_method none
_refine_ls_goodness_of_fit_ref 1.136
_refine_ls_hydrogen_treatment noref
_refine_ls_number_parameters 155
_refine_ls_number_reflns 1164
_refine_ls_R_factor_gt 0.0544
_refine_ls_shift/su_max 0.0009
_refine_ls_structure_factor_coef F
_refine_ls_weighting_details 'w = 1/[\s^2^(Fo) + 0.00040|Fo|^2^]'
_refine_ls_weighting_scheme calc
_refine_ls_wR_factor_ref 0.0827
_reflns_number_gt 1164
_reflns_number_total 1650
_reflns_threshold_expression F^2^>2.0\s(F^2^)
_cod_data_source_file ja003360v_1.cif
_cod_data_source_block NewSTR138
_cod_original_cell_volume 1308.1(6)
_cod_original_sg_symbol_H-M 'P 21 21 21 '
_cod_original_formula_sum 'C13 H20 O4 '
_cod_database_code 4116261

loop_
_symmetry_equiv_pos_as_xyz
x,y,z
1/2-x,-y,1/2+z
1/2+x,1/2-y,-z
-x,1/2+y,1/2-z

loop_
_atom_site_label
_atom_site_type_symbol
_atom_site_fract_x
_atom_site_fract_y
_atom_site_fract_z
_atom_site_U_iso_or_equiv
_atom_site_adp_type
_atom_site_occupancy
_atom_site_calc_flag
O(1) O 1.0672(2) 0.1321(1) -0.0167(4) 0.0454(6) Uani 1.00 d
O(2) O 1.2087(2) 0.0990(2) 0.1903(6) 0.0654(8) Uani 1.00 d
O(3) O 0.9699(2) 0.2627(1) -0.0144(5) 0.0451(5) Uani 1.00 d
O(4) O 0.9828(3) 0.3680(2) 0.1974(6) 0.0707(8) Uani 1.00 d
C(1) C 1.0131(2) 0.1470(2) 0.1988(7) 0.0440(7) Uani 1.00 d
C(2) C 1.0504(3) 0.2101(2) 0.3528(6) 0.0454(8) Uani 1.00 d
C(3) C 0.9570(2) 0.2210(2) 0.2018(7) 0.0426(7) Uani 1.00 d
C(4) C 0.8505(3) 0.2280(2) 0.3057(8) 0.0508(8) Uani 1.00 d
C(5) C 0.7655(3) 0.2136(2) 0.1234(9) 0.061(1) Uani 1.00 d
C(6) C 0.7745(3) 0.1407(2) -0.0145(9) 0.067(1) Uani 1.00 d
C(7) C 0.7815(4) 0.0708(3) 0.1365(10) 0.072(1) Uani 1.00 d
C(8) C 0.8901(3) 0.0356(2) 0.1535(9) 0.064(1) Uani 1.00 d
C(9) C 0.9684(3) 0.0772(2) 0.3064(8) 0.0522(9) Uani 1.00 d
C(10) C 1.1640(3) 0.1038(2) 0.0035(8) 0.0481(7) Uani 1.00 d
C(11) C 1.2055(3) 0.0807(2) -0.2282(8) 0.060(1) Uani 1.00 d
C(12) C 0.9786(2) 0.3375(2) 0.0087(7) 0.0463(7) Uani 1.00 d
C(13) C 0.9806(3) 0.3750(2) -0.2252(8) 0.060(1) Uani 1.00 d
H(1) H 1.1127 0.2352 0.3142 0.0545 Uiso 1.00 calc
H(2) H 1.0437 0.2070 0.5209 0.0545 Uiso 1.00 calc
H(3) H 0.8423 0.2769 0.3670 0.0609 Uiso 1.00 calc
H(4) H 0.8436 0.1929 0.4315 0.0609 Uiso 1.00 calc
H(5) H 0.7663 0.2533 0.0117 0.0729 Uiso 1.00 calc
H(6) H 0.7014 0.2133 0.2052 0.0729 Uiso 1.00 calc
H(7) H 0.8347 0.1433 -0.1105 0.0807 Uiso 1.00 calc
H(8) H 0.7154 0.1363 -0.1138 0.0807 Uiso 1.00 calc
H(9) H 0.7361 0.0348 0.0709 0.0866 Uiso 1.00 calc
H(10) H 0.7597 0.0831 0.2932 0.0866 Uiso 1.00 calc
H(11) H 0.9173 0.0324 -0.0032 0.0761 Uiso 1.00 calc
H(12) H 0.8825 -0.0131 0.2175 0.0761 Uiso 1.00 calc
H(13) H 0.9354 0.0906 0.4512 0.0626 Uiso 1.00 calc
H(14) H 1.0238 0.0441 0.3392 0.0626 Uiso 1.00 calc
H(15) H 1.1731 0.1086 -0.3510 0.0720 Uiso 1.00 calc
H(16) H 1.2778 0.0896 -0.2318 0.0720 Uiso 1.00 calc
H(17) H 1.1926 0.0292 -0.2517 0.0720 Uiso 1.00 calc
H(18) H 1.0135 0.3436 -0.3383 0.0723 Uiso 1.00 calc
H(19) H 1.0175 0.4205 -0.2124 0.0723 Uiso 1.00 calc
H(20) H 0.9119 0.3849 -0.2754 0.0723 Uiso 1.00 calc

loop_
_atom_site_aniso_label
_atom_site_aniso_U_11
_atom_site_aniso_U_22
_atom_site_aniso_U_33
_atom_site_aniso_U_12
_atom_site_aniso_U_13
_atom_site_aniso_U_23
O(1) 0.0438(10) 0.049(1) 0.043(1) 0.0071(9) 0.001(1) 0.001(1)
O(2) 0.058(1) 0.085(2) 0.053(1) 0.022(1) -0.002(1) 0.000(2)
O(3) 0.053(1) 0.0404(9) 0.042(1) 0.0013(9) 0.000(1) 0.002(1)
O(4) 0.109(2) 0.050(1) 0.053(1) -0.013(1) 0.000(2) -0.008(1)
C(1) 0.046(2) 0.043(1) 0.042(1) 0.004(1) -0.001(1) -0.002(1)
C(2) 0.047(2) 0.049(2) 0.040(2) 0.001(1) -0.008(1) -0.002(1)
C(3) 0.044(1) 0.042(1) 0.042(1) 0.003(1) -0.004(1) 0.004(1)
C(4) 0.050(1) 0.046(2) 0.057(2) 0.007(1) 0.010(1) 0.004(2)
C(5) 0.042(2) 0.054(2) 0.086(3) 0.004(1) -0.002(2) 0.003(2)
C(6) 0.059(2) 0.063(2) 0.080(3) 0.000(2) -0.014(3) -0.006(2)
C(7) 0.063(2) 0.061(2) 0.093(3) -0.008(2) 0.001(3) 0.001(2)
C(8) 0.073(2) 0.040(2) 0.077(3) -0.002(1) -0.005(2) 0.000(2)
C(9) 0.053(2) 0.046(2) 0.058(2) 0.007(1) 0.004(2) 0.014(2)
C(10) 0.048(1) 0.042(2) 0.055(1) 0.007(1) 0.000(1) 0.004(2)
C(11) 0.055(2) 0.065(2) 0.060(2) 0.013(2) 0.000(2) -0.012(2)
C(12) 0.047(1) 0.038(1) 0.054(1) -0.003(1) -0.001(2) 0.001(1)
C(13) 0.073(2) 0.048(2) 0.059(2) 0.003(2) 0.004(2) 0.013(2)

loop_
_atom_type_symbol
_atom_type_description
_atom_type_scat_dispersion_real
_atom_type_scat_dispersion_imag
_atom_type_scat_source
C C 0.003 0.002
;International Tables for Crystallography

(1992, Vol. C, Tables 4.2.6.8 and 6.1.1.1)

;
H H 0.000 0.000
;International Tables for Crystallography

(1992, Vol. C, Table 6.1.1.2)

;
O O 0.011 0.006
;International Tables for Crystallography

(1992, Vol. C, Tables 4.2.6.8 and 6.1.1.1)

;

loop_
_geom_angle_atom_site_label_1
_geom_angle_atom_site_label_2
_geom_angle_atom_site_label_3
_geom_angle
_geom_angle_site_symmetry_2
_geom_angle_site_symmetry_3
_geom_angle_publ_flag
C(1) O(1) C(10) 117.0(3) 1_555 1_555 yes
C(3) O(3) C(12) 116.4(3) 1_555 1_555 yes
O(1) C(1) C(2) 118.1(3) 1_555 1_555 yes
O(1) C(1) C(3) 114.3(3) 1_555 1_555 yes
O(1) C(1) C(9) 112.0(3) 1_555 1_555 yes
C(2) C(1) C(3) 59.2(2) 1_555 1_555 yes
C(2) C(1) C(9) 121.3(4) 1_555 1_555 yes
C(3) C(1) C(9) 122.7(3) 1_555 1_555 yes
C(1) C(2) C(3) 60.7(2) 1_555 1_555 yes
O(3) C(3) C(1) 113.0(3) 1_555 1_555 yes
O(3) C(3) C(2) 117.0(3) 1_555 1_555 yes
O(3) C(3) C(4) 113.1(3) 1_555 1_555 yes
C(1) C(3) C(2) 60.1(2) 1_555 1_555 yes
C(1) C(3) C(4) 121.2(3) 1_555 1_555 yes
C(2) C(3) C(4) 122.4(3) 1_555 1_555 yes
C(3) C(4) C(5) 112.8(4) 1_555 1_555 yes
C(4) C(5) C(6) 115.5(3) 1_555 1_555 yes
C(5) C(6) C(7) 115.5(4) 1_555 1_555 yes
C(6) C(7) C(8) 115.3(4) 1_555 1_555 yes
C(7) C(8) C(9) 116.1(4) 1_555 1_555 yes
C(1) C(9) C(8) 115.9(4) 1_555 1_555 yes
O(1) C(10) O(2) 123.0(4) 1_555 1_555 yes
O(1) C(10) C(11) 111.7(4) 1_555 1_555 yes
O(2) C(10) C(11) 125.3(3) 1_555 1_555 yes
O(3) C(12) O(4) 122.9(4) 1_555 1_555 yes
O(3) C(12) C(13) 111.6(4) 1_555 1_555 yes
O(4) C(12) C(13) 125.5(3) 1_555 1_555 yes

loop_
_geom_bond_atom_site_label_1
_geom_bond_atom_site_label_2
_geom_bond_distance
_geom_bond_publ_flag
O(1) C(1) 1.425(5) yes
O(1) C(10) 1.359(4) yes
O(2) C(10) 1.202(5) yes
O(3) C(3) 1.436(5) yes
O(3) C(12) 1.355(4) yes
O(4) C(12) 1.194(5) yes
C(1) C(2) 1.506(5) yes
C(1) C(3) 1.515(5) yes
C(1) C(9) 1.508(5) yes
C(2) C(3) 1.492(5) yes
C(3) C(4) 1.505(5) yes
C(4) C(5) 1.526(6) yes
C(5) C(6) 1.526(7) yes
C(6) C(7) 1.517(7) yes
C(7) C(8) 1.546(7) yes
C(8) C(9) 1.525(6) yes
C(10) C(11) 1.468(6) yes
C(12) C(13) 1.476(6) yes

loop_
_geom_contact_atom_site_label_1
_geom_contact_atom_site_label_2
_geom_contact_distance
_geom_contact_site_symmetry_2
O(2) C(11) 3.284(6) 1_556
O(2) C(11) 3.444(5) 2_755
O(2) C(13) 3.561(6) 3_555
O(4) C(13) 3.247(6) 1_556
O(4) C(8) 3.531(5) 4_755

loop_
_geom_torsion_atom_site_label_1
_geom_torsion_atom_site_label_2
_geom_torsion_atom_site_label_3
_geom_torsion_atom_site_label_4
_geom_torsion
_geom_torsion_site_symmetry_1
_geom_torsion_site_symmetry_2
_geom_torsion_site_symmetry_3
_geom_torsion_site_symmetry_4
_geom_torsion_publ_flag
O(1) C(1) C(2) C(3) 102.9(4) 1_555 1_555 1_555 1_555 yes
O(1) C(1) C(3) O(3) -0.5(4) 1_555 1_555 1_555 1_555 yes
O(1) C(1) C(3) C(2) -109.5(3) 1_555 1_555 1_555 1_555 yes
O(1) C(1) C(3) C(4) 138.6(4) 1_555 1_555 1_555 1_555 yes
O(1) C(1) C(9) C(8) -60.9(4) 1_555 1_555 1_555 1_555 yes
O(2) C(10) O(1) C(1) -8.5(5) 1_555 1_555 1_555 1_555 yes
O(3) C(3) C(1) C(2) 109.0(3) 1_555 1_555 1_555 1_555 yes
O(3) C(3) C(1) C(9) -141.4(4) 1_555 1_555 1_555 1_555 yes
O(3) C(3) C(2) C(1) -102.3(3) 1_555 1_555 1_555 1_555 yes
O(3) C(3) C(4) C(5) 49.7(4) 1_555 1_555 1_555 1_555 yes
O(4) C(12) O(3) C(3) 5.2(5) 1_555 1_555 1_555 1_555 yes
C(1) O(1) C(10) C(11) 171.7(3) 1_555 1_555 1_555 1_555 yes
C(1) C(2) C(3) C(4) 110.0(4) 1_555 1_555 1_555 1_555 yes
C(1) C(3) O(3) C(12) -142.9(3) 1_555 1_555 1_555 1_555 yes
C(1) C(3) C(4) C(5) -89.3(4) 1_555 1_555 1_555 1_555 yes
C(1) C(9) C(8) C(7) -75.1(5) 1_555 1_555 1_555 1_555 yes
C(2) C(1) O(1) C(10) 69.3(4) 1_555 1_555 1_555 1_555 yes
C(2) C(1) C(3) C(4) -112.0(4) 1_555 1_555 1_555 1_555 yes
C(2) C(1) C(9) C(8) 152.1(3) 1_555 1_555 1_555 1_555 yes
C(2) C(3) O(3) C(12) -75.9(4) 1_555 1_555 1_555 1_555 yes
C(2) C(3) C(1) C(9) 109.6(4) 1_555 1_555 1_555 1_555 yes
C(2) C(3) C(4) C(5) -161.4(3) 1_555 1_555 1_555 1_555 yes
C(3) O(3) C(12) C(13) -174.0(3) 1_555 1_555 1_555 1_555 yes
C(3) C(1) O(1) C(10) 136.0(3) 1_555 1_555 1_555 1_555 yes
C(3) C(1) C(9) C(8) 80.9(5) 1_555 1_555 1_555 1_555 yes
C(3) C(2) C(1) C(9) -112.0(4) 1_555 1_555 1_555 1_555 yes
C(3) C(4) C(5) C(6) 52.6(5) 1_555 1_555 1_555 1_555 yes
C(4) C(3) O(3) C(12) 74.7(4) 1_555 1_555 1_555 1_555 yes
C(4) C(3) C(1) C(9) -2.4(6) 1_555 1_555 1_555 1_555 yes
C(4) C(5) C(6) C(7) 55.2(5) 1_555 1_555 1_555 1_555 yes
C(5) C(6) C(7) C(8) -104.6(5) 1_555 1_555 1_555 1_555 yes
C(6) C(7) C(8) C(9) 73.0(6) 1_555 1_555 1_555 1_555 yes
C(9) C(1) O(1) C(10) -78.9(4) 1_555 1_555 1_555 1_555 yes
